data_7019687
loop_
_publ_author_name
'Roters, Steffi'
'Appelt, Christian'
'Westenberg, Hauke'
'Hepp, Alexander'
'Slootweg, J. Chris'
'Lammertsma, Koop'
'Uhl, Werner'

_publ_section_title
;
 Dimeric aluminum-phosphorus compounds as masked frustrated Lewis pairs
 for small molecule activation.
;
_journal_issue 30
_journal_name_full 'Dalton transactions (Cambridge, England : 2003)'
_journal_page_first 9033
_journal_page_last 9045
_journal_paper_doi 10.1039/c2dt30080j
_journal_volume 41
_journal_year 2012
_chemical_formula_sum 'C44 H52.5 Al F N O P'
_chemical_formula_weight 688.32
_chemical_name_systematic
;
?
;
_space_group_IT_number 15
_symmetry_cell_setting monoclinic
_symmetry_space_group_name_Hall '-C 2yc'
_symmetry_space_group_name_H-M 'C 1 2/c 1'
_atom_sites_solution_hydrogens geom
_atom_sites_solution_primary direct
_atom_sites_solution_secondary difmap
_audit_creation_method SHELXL-97
_cell_angle_alpha 90.00
_cell_angle_beta 112.3050(10)
_cell_angle_gamma 90.00
_cell_formula_units_Z 8
_cell_length_a 38.2157(4)
_cell_length_b 14.10780(10)
_cell_length_c 15.6568(2)
_cell_measurement_reflns_used 5961
_cell_measurement_temperature 153(2)
_cell_measurement_theta_max 67.50
_cell_measurement_theta_min 2.50
_cell_volume 7809.60(15)
_computing_cell_refinement 'Bruker SAINT+'
_computing_data_collection 'Bruker Smart'
_computing_data_reduction 'Bruker SHELXTL'
_computing_molecular_graphics 'Bruker SHELXTL'
_computing_publication_material 'Bruker SHELXTL'
_computing_structure_refinement 'SHELXL-97 (Sheldrick, 1997)'
_computing_structure_solution 'SHELXS-97 (Sheldrick, 1990)'
_diffrn_ambient_temperature 153(2)
_diffrn_measured_fraction_theta_full 0.966
_diffrn_measured_fraction_theta_max 0.966
_diffrn_measurement_device_type 'CCD area detector'
_diffrn_measurement_method 'omega scans'
_diffrn_radiation_monochromator graphite
_diffrn_radiation_source 'rotating anode'
_diffrn_radiation_type CuK\a
_diffrn_radiation_wavelength 1.54178
_diffrn_reflns_av_R_equivalents 0.0383
_diffrn_reflns_av_sigmaI/netI 0.0361
_diffrn_reflns_limit_h_max 42
_diffrn_reflns_limit_h_min -45
_diffrn_reflns_limit_k_max 16
_diffrn_reflns_limit_k_min -15
_diffrn_reflns_limit_l_max 18
_diffrn_reflns_limit_l_min -18
_diffrn_reflns_number 21955
_diffrn_reflns_theta_full 67.50
_diffrn_reflns_theta_max 67.50
_diffrn_reflns_theta_min 2.50
_exptl_absorpt_coefficient_mu 1.133
_exptl_absorpt_correction_T_max 0.8951
_exptl_absorpt_correction_T_min 0.7805
_exptl_absorpt_correction_type empirical
_exptl_absorpt_process_details SADABS
_exptl_crystal_colour yellow
_exptl_crystal_density_diffrn 1.171
_exptl_crystal_density_method 'not measured'
_exptl_crystal_description octahedral
_exptl_crystal_F_000 2948
_exptl_crystal_size_max 0.23
_exptl_crystal_size_mid 0.18
_exptl_crystal_size_min 0.10
_refine_diff_density_max 0.954
_refine_diff_density_min -0.836
_refine_diff_density_rms 0.065
_refine_ls_extinction_method none
_refine_ls_goodness_of_fit_ref 1.053
_refine_ls_hydrogen_treatment constr
_refine_ls_matrix_type full
_refine_ls_number_parameters 478
_refine_ls_number_reflns 6803
_refine_ls_number_restraints 75
_refine_ls_restrained_S_all 1.055
_refine_ls_R_factor_all 0.0601
_refine_ls_R_factor_gt 0.0544
_refine_ls_shift/su_max 0.003
_refine_ls_shift/su_mean 0.000
_refine_ls_structure_factor_coef Fsqd
_refine_ls_weighting_details 'calc w=1/[\s^2^(Fo^2^)+(0.0873P)^2^+11.7288P] where P=(Fo^2^+2Fc^2^)/3'
_refine_ls_weighting_scheme calc
_refine_ls_wR_factor_gt 0.1546
_refine_ls_wR_factor_ref 0.1610
_reflns_number_gt 5961
_reflns_number_total 6803
_reflns_threshold_expression >2sigma(I)
_cod_data_source_file c2dt30080j.txt
_cod_data_source_block 8
_cod_original_cell_volume 7809.60(14)
_cod_original_sg_symbol_H-M C2/c
_cod_original_formula_sum 'C44 H52.50 Al F N O P'
_cod_database_code 7019687

loop_
_symmetry_equiv_pos_as_xyz
'x, y, z'
'-x, y, -z+1/2'
'x+1/2, y+1/2, z'
'-x+1/2, y+1/2, -z+1/2'
'-x, -y, -z'
'x, -y, z-1/2'
'-x+1/2, -y+1/2, -z'
'x+1/2, -y+1/2, z-1/2'

loop_
_atom_site_label
_atom_site_type_symbol
_atom_site_fract_x
_atom_site_fract_y
_atom_site_fract_z
_atom_site_U_iso_or_equiv
_atom_site_adp_type
_atom_site_occupancy
_atom_site_symmetry_multiplicity
_atom_site_calc_flag
_atom_site_refinement_flags
_atom_site_disorder_assembly
_atom_site_disorder_group
C1 C 0.16349(6) 0.27635(15) 0.27542(15) 0.0279(4) Uani 1 1 d . . .
C2 C 0.19755(6) 0.30903(16) 0.28352(16) 0.0316(5) Uani 1 1 d . . .
H2 H 0.2027 0.3744 0.3010 0.038 Uiso 1 1 calc R . .
C31 C 0.22798(6) 0.25624(16) 0.26872(17) 0.0341(5) Uani 1 1 d . . .
C32 C 0.26387(7) 0.2979(2) 0.2970(2) 0.0469(6) Uani 1 1 d . . .
H32 H 0.2684 0.3581 0.3280 0.056 Uiso 1 1 calc R . .
C33 C 0.29288(8) 0.2527(2) 0.2806(3) 0.0621(9) Uani 1 1 d . . .
H33 H 0.3174 0.2816 0.3004 0.074 Uiso 1 1 calc R . .
C34 C 0.28660(9) 0.1665(2) 0.2359(2) 0.0629(10) Uani 1 1 d . . .
H34 H 0.3068 0.1355 0.2245 0.075 Uiso 1 1 calc R . .
C35 C 0.25127(9) 0.1246(2) 0.2074(2) 0.0567(8) Uani 1 1 d . . .
H35 H 0.2470 0.0645 0.1764 0.068 Uiso 1 1 calc R . .
C36 C 0.22216(8) 0.16920(18) 0.22369(19) 0.0426(6) Uani 1 1 d . . .
H36 H 0.1977 0.1398 0.2037 0.051 Uiso 1 1 calc R . .
Al1 Al 0.140023(17) 0.14286(4) 0.26699(4) 0.02717(18) Uani 1 1 d . . .
C4 C 0.16938(6) 0.04819(16) 0.36444(17) 0.0353(5) Uani 1 1 d . . .
C41 C 0.18772(8) 0.09690(19) 0.45815(18) 0.0487(7) Uani 1 1 d . . .
H41A H 0.2001 0.0504 0.5045 0.058 Uiso 1 1 calc R . .
H41B H 0.1686 0.1285 0.4735 0.058 Uiso 1 1 calc R . .
H41C H 0.2059 0.1424 0.4553 0.058 Uiso 1 1 calc R . .
C42 C 0.13982(7) -0.02172(18) 0.3720(2) 0.0456(6) Uani 1 1 d . . .
H42A H 0.1519 -0.0659 0.4211 0.055 Uiso 1 1 calc R . .
H42B H 0.1284 -0.0555 0.3149 0.055 Uiso 1 1 calc R . .
H42C H 0.1207 0.0126 0.3848 0.055 Uiso 1 1 calc R . .
C43 C 0.19970(7) -0.00961(19) 0.3464(2) 0.0473(6) Uani 1 1 d . . .
H43A H 0.2197 0.0317 0.3468 0.057 Uiso 1 1 calc R . .
H43B H 0.1888 -0.0401 0.2873 0.057 Uiso 1 1 calc R . .
H43C H 0.2097 -0.0567 0.3937 0.057 Uiso 1 1 calc R . .
C5 C 0.11252(6) 0.09626(17) 0.13671(16) 0.0357(5) Uani 1 1 d . . .
C51 C 0.12814(8) 0.00201(18) 0.11695(19) 0.0442(6) Uani 1 1 d . . .
H51A H 0.1128 -0.0193 0.0560 0.053 Uiso 1 1 calc R . .
H51B H 0.1278 -0.0446 0.1613 0.053 Uiso 1 1 calc R . .
H51C H 0.1537 0.0110 0.1212 0.053 Uiso 1 1 calc R . .
C52 C 0.07078(7) 0.0807(2) 0.1208(2) 0.0525(7) Uani 1 1 d . . .
H52A H 0.0599 0.1393 0.1299 0.063 Uiso 1 1 calc R . .
H52B H 0.0689 0.0342 0.1636 0.063 Uiso 1 1 calc R . .
H52C H 0.0574 0.0587 0.0588 0.063 Uiso 1 1 calc R . .
C53 C 0.11400(9) 0.1681(2) 0.06437(18) 0.0502(7) Uani 1 1 d . . .
H53A H 0.1398 0.1784 0.0719 0.060 Uiso 1 1 calc R . .
H53B H 0.1030 0.2270 0.0724 0.060 Uiso 1 1 calc R . .
H53C H 0.1001 0.1438 0.0036 0.060 Uiso 1 1 calc R . .
O1 O 0.10580(4) 0.18765(10) 0.31566(10) 0.0290(3) Uani 1 1 d . . .
C6 C 0.10743(6) 0.27481(14) 0.34623(15) 0.0269(4) Uani 1 1 d . . .
N1 N 0.09762(5) 0.31045(12) 0.40853(13) 0.0301(4) Uani 1 1 d . . .
C71 C 0.07951(7) 0.25547(15) 0.45581(17) 0.0353(5) Uani 1 1 d . . .
C72 C 0.05347(7) 0.18381(19) 0.41515(19) 0.0415(6) Uani 1 1 d . . .
H72 H 0.0488 0.1644 0.3530 0.050 Uiso 1 1 calc R . .
C73 C 0.03413(8) 0.1401(2) 0.4636(2) 0.0502(7) Uani 1 1 d . . .
H73 H 0.0159 0.0917 0.4342 0.060 Uiso 1 1 calc R . .
C74 C 0.04074(11) 0.1651(2) 0.5521(3) 0.0655(10) Uani 1 1 d . . .
H74 H 0.0271 0.1350 0.5850 0.079 Uiso 1 1 calc R . .
C75 C 0.06727(15) 0.2342(2) 0.5944(3) 0.0910(15) Uani 1 1 d . . .
H75 H 0.0729 0.2504 0.6578 0.109 Uiso 1 1 calc R . .
C76 C 0.08597(12) 0.2805(2) 0.5452(2) 0.0690(10) Uani 1 1 d . . .
H76 H 0.1035 0.3305 0.5742 0.083 Uiso 1 1 calc R . .
P1 P 0.129309(14) 0.35616(3) 0.28886(4) 0.02520(16) Uani 1 1 d . . .
C81 C 0.14655(6) 0.46173(14) 0.35899(15) 0.0273(4) Uani 1 1 d . . .
C82 C 0.12834(6) 0.55085(15) 0.33450(15) 0.0300(5) Uani 1 1 d . . .
C83 C 0.14651(7) 0.63077(16) 0.38368(17) 0.0348(5) Uani 1 1 d . . .
H83 H 0.1344 0.6914 0.3669 0.042 Uiso 1 1 calc R . .
C84 C 0.18150(7) 0.62576(17) 0.45606(17) 0.0368(5) Uani 1 1 d . . .
C85 C 0.19699(7) 0.53711(17) 0.48441(17) 0.0362(5) Uani 1 1 d . . .
H85 H 0.2203 0.5325 0.5373 0.043 Uiso 1 1 calc R . .
C86 C 0.17999(6) 0.45418(16) 0.43895(16) 0.0310(5) Uani 1 1 d . . .
C821 C 0.08927(7) 0.56575(17) 0.26183(18) 0.0393(5) Uani 1 1 d . . .
H82A H 0.0785 0.6223 0.2756 0.047 Uiso 1 1 calc R . .
H82B H 0.0736 0.5124 0.2613 0.047 Uiso 1 1 calc R . .
H82C H 0.0909 0.5720 0.2024 0.047 Uiso 1 1 calc R . .
C841 C 0.20136(9) 0.71433(19) 0.5042(2) 0.0543(7) Uani 1 1 d . . .
H84A H 0.2214 0.6975 0.5613 0.065 Uiso 1 1 calc R . .
H84B H 0.1836 0.7547 0.5167 0.065 Uiso 1 1 calc R . .
H84C H 0.2117 0.7472 0.4654 0.065 Uiso 1 1 calc R . .
C861 C 0.19732(7) 0.36168(16) 0.48336(18) 0.0388(6) Uani 1 1 d . . .
H86A H 0.2185 0.3469 0.4671 0.047 Uiso 1 1 calc R . .
H86B H 0.1788 0.3121 0.4620 0.047 Uiso 1 1 calc R . .
H86C H 0.2056 0.3672 0.5492 0.047 Uiso 1 1 calc R . .
C91 C 0.09612(6) 0.38463(15) 0.17224(15) 0.0287(5) Uani 1 1 d . . .
C92 C 0.05727(6) 0.36209(15) 0.13892(16) 0.0323(5) Uani 1 1 d . . .
C93 C 0.03510(7) 0.38359(19) 0.04735(17) 0.0426(6) Uani 1 1 d . . .
H93 H 0.0088 0.3663 0.0239 0.051 Uiso 1 1 calc R . .
C94 C 0.04927(8) 0.4287(2) -0.01129(17) 0.0502(7) Uani 1 1 d . . .
C95 C 0.08726(8) 0.45271(19) 0.02358(18) 0.0452(6) Uani 1 1 d . . .
H95 H 0.0975 0.4848 -0.0158 0.054 Uiso 1 1 calc R . .
C96 C 0.11100(7) 0.43193(16) 0.11345(16) 0.0352(5) Uani 1 1 d . . .
C921 C 0.03661(6) 0.32134(17) 0.19559(17) 0.0377(5) Uani 1 1 d . . .
H92A H 0.0099 0.3208 0.1595 0.045 Uiso 1 1 calc R . .
H92B H 0.0416 0.3595 0.2497 0.045 Uiso 1 1 calc R . .
H92C H 0.0452 0.2578 0.2136 0.045 Uiso 1 1 calc R . .
C941 C 0.02404(11) 0.4543(3) -0.1084(2) 0.0844(13) Uani 1 1 d . . .
H94A H 0.0286 0.4116 -0.1508 0.101 Uiso 1 1 calc R . .
H94B H 0.0293 0.5180 -0.1214 0.101 Uiso 1 1 calc R . .
H94C H -0.0019 0.4497 -0.1150 0.101 Uiso 1 1 calc R . .
C961 C 0.15124(8) 0.46557(17) 0.14290(19) 0.0424(6) Uani 1 1 d . . .
H96A H 0.1667 0.4150 0.1357 0.051 Uiso 1 1 calc R . .
H96B H 0.1604 0.4847 0.2065 0.051 Uiso 1 1 calc R . .
H96C H 0.1523 0.5184 0.1053 0.051 Uiso 1 1 calc R . .
C01 C 0.00705(10) -0.19827(18) 0.2402(3) 0.085(2) Uani 0.50 1 d PGU . 1
C02 C 0.03785(11) -0.1462(3) 0.2977(2) 0.084(2) Uani 0.50 1 d PGU . 1
C03 C 0.03381(17) -0.0501(3) 0.3116(3) 0.078(3) Uani 0.50 1 d PGU . 1
C04 C -0.0010(2) -0.0062(2) 0.2681(3) 0.060(2) Uani 0.50 1 d PGU . 1
C05 C -0.03183(16) -0.0584(3) 0.2106(4) 0.067(2) Uani 0.50 1 d PGU . 1
C06 C -0.02779(11) -0.1544(3) 0.1967(3) 0.087(3) Uani 0.50 1 d PGU . 1
F01 F 0.00982(13) -0.30290(19) 0.2127(4) 0.144(2) Uani 0.50 1 d PGU . 1
F02 F 0.06688(11) -0.1943(4) 0.3253(3) 0.064(2) Uani 0.25 1 d PGU . 1
F06 F -0.05069(10) -0.2216(4) 0.1407(5) 0.183(9) Uani 0.25 1 d PGU . 1
H03A H 0.0552 -0.0131 0.3507 0.120 Uiso 0.50 1 d P A 1
H04A H -0.0038 0.0608 0.2775 0.120 Uiso 0.50 1 d P B 1
H05A H -0.0559 -0.0277 0.1811 0.120 Uiso 0.50 1 d P C 1

loop_
_atom_site_aniso_label
_atom_site_aniso_U_11
_atom_site_aniso_U_22
_atom_site_aniso_U_33
_atom_site_aniso_U_23
_atom_site_aniso_U_13
_atom_site_aniso_U_12
C1 0.0270(11) 0.0252(10) 0.0315(11) -0.0026(8) 0.0109(9) 0.0013(8)
C2 0.0302(12) 0.0275(11) 0.0385(13) -0.0020(9) 0.0146(9) 0.0012(8)
C31 0.0312(12) 0.0344(12) 0.0407(13) 0.0077(10) 0.0180(10) 0.0053(9)
C32 0.0344(13) 0.0485(15) 0.0620(17) 0.0120(13) 0.0231(12) 0.0029(11)
C33 0.0376(15) 0.071(2) 0.088(2) 0.0338(18) 0.0361(16) 0.0157(14)
C34 0.0599(19) 0.068(2) 0.084(2) 0.0394(18) 0.0532(18) 0.0376(16)
C35 0.074(2) 0.0438(15) 0.070(2) 0.0144(14) 0.0467(17) 0.0268(14)
C36 0.0460(15) 0.0385(13) 0.0516(16) 0.0041(11) 0.0276(12) 0.0086(11)
Al1 0.0250(3) 0.0224(3) 0.0336(4) -0.0027(2) 0.0105(3) 0.0007(2)
C4 0.0328(12) 0.0274(11) 0.0427(13) 0.0030(9) 0.0109(10) 0.0022(9)
C41 0.0521(16) 0.0376(14) 0.0430(15) 0.0050(11) 0.0028(12) 0.0034(11)
C42 0.0459(15) 0.0332(13) 0.0581(17) 0.0081(11) 0.0200(13) -0.0017(11)
C43 0.0384(14) 0.0379(13) 0.0622(17) 0.0117(12) 0.0155(12) 0.0118(11)
C5 0.0329(12) 0.0327(12) 0.0394(13) -0.0098(10) 0.0112(10) -0.0003(9)
C51 0.0451(14) 0.0395(14) 0.0468(15) -0.0135(11) 0.0164(11) 0.0018(11)
C52 0.0357(14) 0.0546(17) 0.0604(18) -0.0263(14) 0.0107(12) -0.0048(12)
C53 0.0645(18) 0.0443(15) 0.0364(14) -0.0058(11) 0.0131(12) 0.0031(13)
O1 0.0281(8) 0.0224(7) 0.0386(9) -0.0019(6) 0.0149(6) -0.0011(6)
C6 0.0225(10) 0.0241(10) 0.0322(11) 0.0008(8) 0.0082(8) 0.0001(8)
N1 0.0319(10) 0.0255(9) 0.0363(10) 0.0014(7) 0.0166(8) 0.0014(7)
C71 0.0417(13) 0.0253(11) 0.0467(14) 0.0064(9) 0.0255(11) 0.0084(9)
C72 0.0316(12) 0.0467(14) 0.0467(15) 0.0104(11) 0.0152(11) -0.0006(10)
C73 0.0412(15) 0.0443(15) 0.071(2) 0.0173(13) 0.0284(14) 0.0035(11)
C74 0.099(3) 0.0347(15) 0.098(3) 0.0107(15) 0.077(2) 0.0045(15)
C75 0.188(5) 0.0446(18) 0.088(3) -0.0167(17) 0.105(3) -0.028(2)
C76 0.132(3) 0.0349(15) 0.068(2) -0.0165(14) 0.069(2) -0.0257(17)
P1 0.0242(3) 0.0211(3) 0.0315(3) -0.00105(19) 0.0119(2) -0.00039(18)
C81 0.0280(11) 0.0230(10) 0.0344(12) -0.0027(8) 0.0158(9) -0.0020(8)
C82 0.0345(12) 0.0260(11) 0.0360(12) -0.0006(9) 0.0208(10) 0.0006(9)
C83 0.0420(13) 0.0250(11) 0.0456(14) -0.0010(9) 0.0257(11) -0.0012(9)
C84 0.0393(13) 0.0327(12) 0.0461(14) -0.0102(10) 0.0250(11) -0.0090(10)
C85 0.0309(12) 0.0387(13) 0.0393(13) -0.0072(10) 0.0139(10) -0.0051(9)
C86 0.0286(11) 0.0308(11) 0.0358(12) -0.0029(9) 0.0148(9) -0.0016(9)
C821 0.0424(14) 0.0296(12) 0.0457(14) -0.0007(10) 0.0165(11) 0.0102(10)
C841 0.0556(17) 0.0371(14) 0.073(2) -0.0205(13) 0.0271(15) -0.0137(12)
C861 0.0353(13) 0.0351(13) 0.0389(14) -0.0006(10) 0.0062(10) 0.0025(10)
C91 0.0335(11) 0.0216(10) 0.0314(11) -0.0019(8) 0.0128(9) 0.0036(8)
C92 0.0328(12) 0.0264(11) 0.0359(12) -0.0035(9) 0.0112(9) 0.0055(8)
C93 0.0372(13) 0.0479(14) 0.0371(14) -0.0057(11) 0.0077(10) 0.0128(11)
C94 0.0598(18) 0.0591(17) 0.0319(14) 0.0030(12) 0.0174(12) 0.0277(14)
C95 0.0626(18) 0.0430(14) 0.0399(14) 0.0091(11) 0.0305(13) 0.0202(12)
C96 0.0469(14) 0.0263(11) 0.0395(13) -0.0008(9) 0.0244(11) 0.0062(10)
C921 0.0253(11) 0.0373(13) 0.0459(14) 0.0029(10) 0.0082(10) 0.0000(9)
C941 0.083(2) 0.133(4) 0.0356(17) 0.0149(19) 0.0204(16) 0.056(2)
C961 0.0546(16) 0.0318(12) 0.0530(16) 0.0051(11) 0.0339(13) -0.0010(11)
C01 0.055(5) 0.076(4) 0.141(7) 0.060(4) 0.055(4) 0.032(3)
C02 0.060(4) 0.142(7) 0.062(5) 0.022(4) 0.038(3) 0.043(4)
C03 0.053(4) 0.130(6) 0.046(4) 0.004(4) 0.013(3) 0.033(5)
C04 0.066(3) 0.079(4) 0.016(5) 0.013(2) -0.007(4) 0.010(3)
C05 0.047(4) 0.074(4) 0.064(5) 0.035(3) 0.003(3) 0.032(4)
C06 0.029(3) 0.061(4) 0.162(9) 0.009(5) 0.028(4) -0.013(3)
F01 0.156(6) 0.093(4) 0.193(7) 0.046(4) 0.079(5) 0.038(4)
F02 0.069(5) 0.074(5) 0.034(3) -0.006(3) 0.001(3) 0.046(4)
F06 0.101(9) 0.051(5) 0.30(2) 0.010(8) -0.034(10) -0.014(6)

loop_
_atom_type_symbol
_atom_type_description
_atom_type_scat_dispersion_real
_atom_type_scat_dispersion_imag
_atom_type_scat_source
C C 0.0181 0.0091 'International Tables Vol C Tables 4.2.6.8 and 6.1.1.4'
H H 0.0000 0.0000 'International Tables Vol C Tables 4.2.6.8 and 6.1.1.4'
N N 0.0311 0.0180 'International Tables Vol C Tables 4.2.6.8 and 6.1.1.4'
O O 0.0492 0.0322 'International Tables Vol C Tables 4.2.6.8 and 6.1.1.4'
Al Al 0.2130 0.2455 'International Tables Vol C Tables 4.2.6.8 and 6.1.1.4'
P P 0.2955 0.4335 'International Tables Vol C Tables 4.2.6.8 and 6.1.1.4'
F F 0.0727 0.0534 'International Tables Vol C Tables 4.2.6.8 and 6.1.1.4'

loop_
_geom_angle_atom_site_label_1
_geom_angle_atom_site_label_2
_geom_angle_atom_site_label_3
_geom_angle
_geom_angle_site_symmetry_1
_geom_angle_site_symmetry_3
C2 C1 P1 119.76(16) . .
C2 C1 Al1 134.50(16) . .
P1 C1 Al1 105.15(10) . .
C1 C2 C31 127.4(2) . .
C1 C2 H2 116.3 . .
C31 C2 H2 116.3 . .
C36 C31 C32 118.7(2) . .
C36 C31 C2 122.9(2) . .
C32 C31 C2 118.4(2) . .
C33 C32 C31 120.3(3) . .
C33 C32 H32 119.8 . .
C31 C32 H32 119.8 . .
C34 C33 C32 120.2(3) . .
C34 C33 H33 119.9 . .
C32 C33 H33 119.9 . .
C33 C34 C35 120.1(3) . .
C33 C34 H34 120.0 . .
C35 C34 H34 120.0 . .
C34 C35 C36 120.1(3) . .
C34 C35 H35 119.9 . .
C36 C35 H35 119.9 . .
C35 C36 C31 120.6(3) . .
C35 C36 H36 119.7 . .
C31 C36 H36 119.7 . .
O1 Al1 C5 110.37(9) . .
O1 Al1 C4 101.02(9) . .
C5 Al1 C4 118.40(10) . .
O1 Al1 C1 91.13(8) . .
C5 Al1 C1 114.08(10) . .
C4 Al1 C1 116.83(9) . .
C41 C4 C43 108.3(2) . .
C41 C4 C42 107.3(2) . .
C43 C4 C42 107.6(2) . .
C41 C4 Al1 110.43(16) . .
C43 C4 Al1 117.14(17) . .
C42 C4 Al1 105.60(16) . .
C4 C41 H41A 109.5 . .
C4 C41 H41B 109.5 . .
H41A C41 H41B 109.5 . .
C4 C41 H41C 109.5 . .
H41A C41 H41C 109.5 . .
H41B C41 H41C 109.5 . .
C4 C42 H42A 109.5 . .
C4 C42 H42B 109.5 . .
H42A C42 H42B 109.5 . .
C4 C42 H42C 109.5 . .
H42A C42 H42C 109.5 . .
H42B C42 H42C 109.5 . .
C4 C43 H43A 109.5 . .
C4 C43 H43B 109.5 . .
H43A C43 H43B 109.5 . .
C4 C43 H43C 109.5 . .
H43A C43 H43C 109.5 . .
H43B C43 H43C 109.5 . .
C52 C5 C51 107.6(2) . .
C52 C5 C53 107.5(2) . .
C51 C5 C53 107.3(2) . .
C52 C5 Al1 108.77(17) . .
C51 C5 Al1 113.11(17) . .
C53 C5 Al1 112.30(16) . .
C5 C51 H51A 109.5 . .
C5 C51 H51B 109.5 . .
H51A C51 H51B 109.5 . .
C5 C51 H51C 109.5 . .
H51A C51 H51C 109.5 . .
H51B C51 H51C 109.5 . .
C5 C52 H52A 109.5 . .
C5 C52 H52B 109.5 . .
H52A C52 H52B 109.5 . .
C5 C52 H52C 109.5 . .
H52A C52 H52C 109.5 . .
H52B C52 H52C 109.5 . .
C5 C53 H53A 109.5 . .
C5 C53 H53B 109.5 . .
H53A C53 H53B 109.5 . .
C5 C53 H53C 109.5 . .
H53A C53 H53C 109.5 . .
H53B C53 H53C 109.5 . .
C6 O1 Al1 121.68(13) . .
N1 C6 O1 131.5(2) . .
N1 C6 P1 116.58(16) . .
O1 C6 P1 111.93(15) . .
C6 N1 C71 121.79(19) . .
C76 C71 C72 118.3(2) . .
C76 C71 N1 117.1(2) . .
C72 C71 N1 124.3(2) . .
C73 C72 C71 120.6(3) . .
C73 C72 H72 119.7 . .
C71 C72 H72 119.7 . .
C74 C73 C72 120.8(3) . .
C74 C73 H73 119.6 . .
C72 C73 H73 119.6 . .
C73 C74 C75 119.4(3) . .
C73 C74 H74 120.3 . .
C75 C74 H74 120.3 . .
C74 C75 C76 120.2(3) . .
C74 C75 H75 119.9 . .
C76 C75 H75 119.9 . .
C71 C76 C75 120.7(3) . .
C71 C76 H76 119.6 . .
C75 C76 H76 119.6 . .
C1 P1 C81 118.10(10) . .
C1 P1 C91 106.27(10) . .
C81 P1 C91 112.20(10) . .
C1 P1 C6 98.71(10) . .
C81 P1 C6 110.08(10) . .
C91 P1 C6 110.63(10) . .
C86 C81 C82 119.51(19) . .
C86 C81 P1 118.14(16) . .
C82 C81 P1 122.33(17) . .
C83 C82 C81 118.5(2) . .
C83 C82 C821 116.5(2) . .
C81 C82 C821 124.8(2) . .
C84 C83 C82 122.3(2) . .
C84 C83 H83 118.9 . .
C82 C83 H83 118.9 . .
C85 C84 C83 118.1(2) . .
C85 C84 C841 121.1(2) . .
C83 C84 C841 120.8(2) . .
C84 C85 C86 122.4(2) . .
C84 C85 H85 118.8 . .
C86 C85 H85 118.8 . .
C85 C86 C81 118.6(2) . .
C85 C86 C861 116.9(2) . .
C81 C86 C861 124.4(2) . .
C82 C821 H82A 109.5 . .
C82 C821 H82B 109.5 . .
H82A C821 H82B 109.5 . .
C82 C821 H82C 109.5 . .
H82A C821 H82C 109.5 . .
H82B C821 H82C 109.5 . .
C84 C841 H84A 109.5 . .
C84 C841 H84B 109.5 . .
H84A C841 H84B 109.5 . .
C84 C841 H84C 109.5 . .
H84A C841 H84C 109.5 . .
H84B C841 H84C 109.5 . .
C86 C861 H86A 109.5 . .
C86 C861 H86B 109.5 . .
H86A C861 H86B 109.5 . .
C86 C861 H86C 109.5 . .
H86A C861 H86C 109.5 . .
H86B C861 H86C 109.5 . .
C92 C91 C96 119.4(2) . .
C92 C91 P1 123.61(17) . .
C96 C91 P1 116.99(17) . .
C93 C92 C91 118.4(2) . .
C93 C92 C921 116.0(2) . .
C91 C92 C921 125.5(2) . .
C94 C93 C92 122.9(3) . .
C94 C93 H93 118.5 . .
C92 C93 H93 118.5 . .
C95 C94 C93 117.8(2) . .
C95 C94 C941 120.9(3) . .
C93 C94 C941 121.2(3) . .
C94 C95 C96 122.2(2) . .
C94 C95 H95 118.9 . .
C96 C95 H95 118.9 . .
C95 C96 C91 119.3(2) . .
C95 C96 C961 116.3(2) . .
C91 C96 C961 124.4(2) . .
C92 C921 H92A 109.5 . .
C92 C921 H92B 109.5 . .
H92A C921 H92B 109.5 . .
C92 C921 H92C 109.5 . .
H92A C921 H92C 109.5 . .
H92B C921 H92C 109.5 . .
C94 C941 H94A 109.5 . .
C94 C941 H94B 109.5 . .
H94A C941 H94B 109.5 . .
C94 C941 H94C 109.5 . .
H94A C941 H94C 109.5 . .
H94B C941 H94C 109.5 . .
C96 C961 H96A 109.5 . .
C96 C961 H96B 109.5 . .
H96A C961 H96B 109.5 . .
C96 C961 H96C 109.5 . .
H96A C961 H96C 109.5 . .
H96B C961 H96C 109.5 . .
C01 C01 C06 91.0(6) 2 2
C01 C01 C02 108.3(6) 2 .
C06 C01 C02 17.4(4) 2 .
C01 C01 C06 58.1(6) 2 .
C06 C01 C06 113.0(3) 2 .
C02 C01 C06 120.0 . .
C01 C01 F01 105.15(19) 2 .
C06 C01 F01 129.5(2) 2 .
C02 C01 F01 123.5 . .
C06 C01 F01 116.2 . .
C01 C01 C02 48.9(4) 2 2
C06 C01 C02 108.9(3) 2 2
C02 C01 C02 118.53(19) . 2
C06 C01 C02 9.4(4) . 2
F01 C01 C02 117.80(17) . 2
C01 C01 F01 53.24(19) 2 2
C06 C01 F01 107.8(5) 2 2
C02 C01 F01 119.7(4) . 2
C06 C01 F01 97.8(3) . 2
F01 C01 F01 55.2(3) . 2
C02 C01 F01 91.4(3) 2 2
C06 C02 F02 121.5(6) 2 .
C06 C02 C05 98.1(8) 2 2
F02 C02 C05 133.2(5) . 2
C06 C02 C03 93.9(3) 2 .
F02 C02 C03 128.4 . .
C05 C02 C03 14.0(4) 2 .
C06 C02 C01 53.3(8) 2 .
F02 C02 C01 111.4 . .
C05 C02 C01 112.2(5) 2 .
C03 C02 C01 120.0 . .
C06 C02 F06 76.4(6) 2 2
F02 C02 F06 45.8(4) . 2
C05 C02 F06 145.7(6) 2 2
C03 C02 F06 131.7(3) . 2
C01 C02 F06 91.9(3) . 2
C06 C02 C01 30.8(7) 2 2
F02 C02 C01 121.63(11) . 2
C05 C02 C01 105.2(6) 2 2
C03 C02 C01 108.04(11) . 2
C01 C02 C01 22.8(2) . 2
F06 C02 C01 87.5(3) 2 2
C05 C03 C02 60.8(6) 2 .
C05 C03 C04 81.6(16) 2 .
C02 C03 C04 120.0 . .
C05 C03 C06 67.3(4) 2 2
C02 C03 C06 17.2(3) . 2
C04 C03 C06 108.1(3) . 2
C05 C03 C04 61.0(13) 2 2
C02 C03 C04 111.90(17) . 2
C04 C03 C04 23.2(4) . 2
C06 C03 C04 106.2(5) 2 2
C05 C03 H03A 128.6 2 .
C02 C03 H03A 120.5 . .
C04 C03 H03A 119.5 . .
C06 C03 H03A 130.9 2 .
C04 C03 H03A 122.2 2 .
C04 C04 C05 78.2(11) 2 2
C04 C04 C05 76.8(11) 2 .
C05 C04 C05 110.1(3) 2 .
C04 C04 C03 91.1(12) 2 .
C05 C04 C03 14.4(3) 2 .
C05 C04 C03 120.0 . .
C04 C04 C03 65.7(10) 2 2
C05 C04 C03 111.7(3) 2 2
C05 C04 C03 12.6(3) . 2
C03 C04 C03 123.9(3) . 2
C04 C04 H04A 101.8 2 .
C05 C04 H04A 128.6 2 .
C05 C04 H04A 120.0 . .
C03 C04 H04A 120.0 . .
C03 C04 H04A 114.7 2 .
C03 C05 C02 105.3(11) 2 2
C03 C05 C04 84.0(16) 2 2
C02 C05 C04 131.5(6) 2 2
C03 C05 C04 106.3(15) 2 .
C02 C05 C04 131.7(4) 2 .
C04 C05 C04 25.1(4) 2 .
C03 C05 C06 99.4(7) 2 .
C02 C05 C06 18.3(4) 2 .
C04 C05 C06 114.3(3) 2 .
C04 C05 C06 120.0 . .
C03 C05 H05A 64.1 2 .
C02 C05 H05A 106.8 2 .
C04 C05 H05A 119.6 2 .
C04 C05 H05A 119.6 . .
C06 C05 H05A 120.4 . .
C02 C06 C01 109.3(14) 2 2
C02 C06 F06 85.2(9) 2 .
C01 C06 F06 103.7(2) 2 .
C02 C06 C05 63.6(3) 2 .
C01 C06 C05 117.3(3) 2 .
F06 C06 C05 134.2 . .
C02 C06 C01 139.9(13) 2 .
C01 C06 C01 30.9(3) 2 .
F06 C06 C01 105.5 . .
C05 C06 C01 120.0 . .
C02 C06 C03 68.9(3) 2 2
C01 C06 C03 128.7(6) 2 2
F06 C06 C03 126.3(4) . 2
C05 C06 C03 13.3(4) . 2
C01 C06 C03 124.8(4) . 2
C02 C06 F02 44.1(6) 2 2
C01 C06 F02 106.7(5) 2 2
F06 C06 F02 41.8(5) . 2
C05 C06 F02 103.88(16) . 2
C01 C06 F02 128.8(2) . 2
C03 C06 F02 104.0(5) 2 2
C01 F01 F01 72.5 . 2
C01 F01 C01 21.61(16) . 2
F01 F01 C01 52.32(16) 2 2
F06 F02 C02 75.5(4) 2 .
F06 F02 C06 61.4(4) 2 2
C02 F02 C06 14.44(17) . 2
F02 F06 C06 76.8(4) 2 .
F02 F06 C02 58.7(5) 2 2
C06 F06 C02 18.4(3) . 2

loop_
_geom_bond_atom_site_label_1
_geom_bond_atom_site_label_2
_geom_bond_distance
_geom_bond_site_symmetry_2
C1 C2 1.341(3) .
C1 P1 1.796(2) .
C1 Al1 2.068(2) .
C2 C31 1.472(3) .
C2 H2 0.9600 .
C31 C36 1.391(4) .
C31 C32 1.401(3) .
C32 C33 1.385(4) .
C32 H32 0.9600 .
C33 C34 1.379(5) .
C33 H33 0.9600 .
C34 C35 1.383(5) .
C34 H34 0.9600 .
C35 C36 1.383(4) .
C35 H35 0.9600 .
C36 H36 0.9600 .
Al1 O1 1.8565(15) .
Al1 C5 2.018(2) .
Al1 C4 2.018(2) .
C4 C41 1.528(4) .
C4 C43 1.529(3) .
C4 C42 1.538(3) .
C41 H41A 0.9599 .
C41 H41B 0.9599 .
C41 H41C 0.9599 .
C42 H42A 0.9599 .
C42 H42B 0.9599 .
C42 H42C 0.9599 .
C43 H43A 0.9599 .
C43 H43B 0.9599 .
C43 H43C 0.9599 .
C5 C52 1.534(4) .
C5 C51 1.536(3) .
C5 C53 1.537(4) .
C51 H51A 0.9599 .
C51 H51B 0.9599 .
C51 H51C 0.9599 .
C52 H52A 0.9599 .
C52 H52B 0.9599 .
C52 H52C 0.9599 .
C53 H53A 0.9599 .
C53 H53B 0.9599 .
C53 H53C 0.9599 .
O1 C6 1.312(3) .
C6 N1 1.274(3) .
C6 P1 1.842(2) .
N1 C71 1.421(3) .
C71 C76 1.372(4) .
C71 C72 1.392(4) .
C72 C73 1.388(4) .
C72 H72 0.9600 .
C73 C74 1.358(5) .
C73 H73 0.9600 .
C74 C75 1.381(5) .
C74 H74 0.9600 .
C75 C76 1.396(4) .
C75 H75 0.9600 .
C76 H76 0.9600 .
P1 C81 1.819(2) .
P1 C91 1.829(2) .
C81 C86 1.413(3) .
C81 C82 1.418(3) .
C82 C83 1.393(3) .
C82 C821 1.509(3) .
C83 C84 1.388(4) .
C83 H83 0.9600 .
C84 C85 1.383(4) .
C84 C841 1.507(3) .
C85 C86 1.395(3) .
C85 H85 0.9600 .
C86 C861 1.508(3) .
C821 H82A 0.9599 .
C821 H82B 0.9599 .
C821 H82C 0.9599 .
C841 H84A 0.9599 .
C841 H84B 0.9599 .
C841 H84C 0.9599 .
C861 H86A 0.9599 .
C861 H86B 0.9599 .
C861 H86C 0.9599 .
C91 C92 1.410(3) .
C91 C96 1.419(3) .
C92 C93 1.394(3) .
C92 C921 1.508(3) .
C93 C94 1.385(4) .
C93 H93 0.9600 .
C94 C95 1.385(4) .
C94 C941 1.503(4) .
C95 C96 1.386(4) .
C95 H95 0.9600 .
C96 C961 1.505(4) .
C921 H92A 0.9599 .
C921 H92B 0.9599 .
C921 H92C 0.9599 .
C941 H94A 0.9599 .
C941 H94B 0.9599 .
C941 H94C 0.9599 .
C961 H96A 0.9599 .
C961 H96B 0.9599 .
C961 H96C 0.9599 .
C01 C01 0.714(6) 2
C01 C06 1.180(6) 2
C01 C02 1.3900 .
C01 C06 1.3900 .
C01 F01 1.5526 .
C01 C02 1.751(7) 2
C01 F01 1.871(6) 2
C02 C06 0.441(8) 2
C02 F02 1.2305 .
C02 C05 1.257(2) 2
C02 C03 1.3900 .
C02 F06 1.395(5) 2
C02 C01 1.751(7) 2
C03 C05 0.348(8) 2
C03 C04 1.3900 .
C03 C06 1.4866(12) 2
C03 C04 1.525(11) 2
C03 H03A 0.9672 .
C04 C04 0.601(10) 2
C04 C05 1.383(10) 2
C04 C05 1.3900 .
C04 C03 1.525(10) 2
C04 H04A 0.9686 .
C05 C03 0.348(10) 2
C05 C02 1.2575(14) 2
C05 C04 1.383(12) 2
C05 C06 1.3900 .
C05 H05A 0.9616 .
C06 C02 0.441(8) 2
C06 C01 1.180(7) 2
C06 F06 1.3605 .
C06 C03 1.4866(17) 2
C06 F02 1.509(6) 2
F01 F01 1.611(11) 2
F01 C01 1.871(5) 2
F02 F06 1.032(10) 2
F02 C06 1.509(8) 2
F06 F02 1.032(12) 2
F06 C02 1.395(7) 2

loop_
_geom_torsion_atom_site_label_1
_geom_torsion_atom_site_label_2
_geom_torsion_atom_site_label_3
_geom_torsion_atom_site_label_4
_geom_torsion
_geom_torsion_site_symmetry_1
_geom_torsion_site_symmetry_4
P1 C1 C2 C31 -175.55(18) . .
Al1 C1 C2 C31 14.7(4) . .
C1 C2 C31 C36 15.0(4) . .
C1 C2 C31 C32 -168.4(2) . .
C36 C31 C32 C33 -0.3(4) . .
C2 C31 C32 C33 -177.0(2) . .
C31 C32 C33 C34 0.3(4) . .
C32 C33 C34 C35 -0.2(4) . .
C33 C34 C35 C36 0.1(4) . .
C34 C35 C36 C31 -0.1(4) . .
C32 C31 C36 C35 0.2(4) . .
C2 C31 C36 C35 176.8(2) . .
C2 C1 Al1 O1 153.8(2) . .
P1 C1 Al1 O1 -16.90(10) . .
C2 C1 Al1 C5 -93.2(2) . .
P1 C1 Al1 C5 96.07(12) . .
C2 C1 Al1 C4 50.9(3) . .
P1 C1 Al1 C4 -119.85(11) . .
O1 Al1 C4 C41 -58.84(19) . .
C5 Al1 C4 C41 -179.40(17) . .
C1 Al1 C4 C41 38.1(2) . .
O1 Al1 C4 C43 176.60(17) . .
C5 Al1 C4 C43 56.0(2) . .
C1 Al1 C4 C43 -86.5(2) . .
O1 Al1 C4 C42 56.83(17) . .
C5 Al1 C4 C42 -63.73(19) . .
C1 Al1 C4 C42 153.78(16) . .
O1 Al1 C5 C52 -17.3(2) . .
C4 Al1 C5 C52 98.32(19) . .
C1 Al1 C5 C52 -118.20(18) . .
O1 Al1 C5 C51 -136.82(17) . .
C4 Al1 C5 C51 -21.2(2) . .
C1 Al1 C5 C51 122.28(18) . .
O1 Al1 C5 C53 101.61(18) . .
C4 Al1 C5 C53 -142.76(18) . .
C1 Al1 C5 C53 0.7(2) . .
C5 Al1 O1 C6 -122.24(16) . .
C4 Al1 O1 C6 111.66(16) . .
C1 Al1 O1 C6 -5.97(16) . .
Al1 O1 C6 N1 -151.2(2) . .
Al1 O1 C6 P1 26.7(2) . .
O1 C6 N1 C71 -4.0(4) . .
P1 C6 N1 C71 178.19(16) . .
C6 N1 C71 C76 149.4(3) . .
C6 N1 C71 C72 -36.2(3) . .
C76 C71 C72 C73 1.1(4) . .
N1 C71 C72 C73 -173.3(2) . .
C71 C72 C73 C74 -1.3(4) . .
C72 C73 C74 C75 -0.6(5) . .
C73 C74 C75 C76 2.6(6) . .
C72 C71 C76 C75 0.9(5) . .
N1 C71 C76 C75 175.7(3) . .
C74 C75 C76 C71 -2.8(6) . .
C2 C1 P1 C81 -25.9(2) . .
Al1 C1 P1 C81 146.48(10) . .
C2 C1 P1 C91 101.09(19) . .
Al1 C1 P1 C91 -86.50(11) . .
C2 C1 P1 C6 -144.32(19) . .
Al1 C1 P1 C6 28.09(11) . .
N1 C6 P1 C1 143.20(17) . .
O1 C6 P1 C1 -35.06(16) . .
N1 C6 P1 C81 18.9(2) . .
O1 C6 P1 C81 -159.34(14) . .
N1 C6 P1 C91 -105.66(18) . .
O1 C6 P1 C91 76.08(16) . .
C1 P1 C81 C86 -37.3(2) . .
C91 P1 C81 C86 -161.42(16) . .
C6 P1 C81 C86 74.91(18) . .
C1 P1 C81 C82 140.66(17) . .
C91 P1 C81 C82 16.5(2) . .
C6 P1 C81 C82 -107.13(18) . .
C86 C81 C82 C83 7.8(3) . .
P1 C81 C82 C83 -170.10(16) . .
C86 C81 C82 C821 -168.5(2) . .
P1 C81 C82 C821 13.6(3) . .
C81 C82 C83 C84 -0.7(3) . .
C821 C82 C83 C84 176.0(2) . .
C82 C83 C84 C85 -5.5(3) . .
C82 C83 C84 C841 176.5(2) . .
C83 C84 C85 C86 4.5(4) . .
C841 C84 C85 C86 -177.5(2) . .
C84 C85 C86 C81 2.5(3) . .
C84 C85 C86 C861 -173.1(2) . .
C82 C81 C86 C85 -8.7(3) . .
P1 C81 C86 C85 169.27(17) . .
C82 C81 C86 C861 166.5(2) . .
P1 C81 C86 C861 -15.5(3) . .
C1 P1 C91 C92 117.60(18) . .
C81 P1 C91 C92 -111.93(18) . .
C6 P1 C91 C92 11.4(2) . .
C1 P1 C91 C96 -62.36(18) . .
C81 P1 C91 C96 68.11(18) . .
C6 P1 C91 C96 -168.53(16) . .
C96 C91 C92 C93 2.8(3) . .
P1 C91 C92 C93 -177.14(17) . .
C96 C91 C92 C921 -173.3(2) . .
P1 C91 C92 C921 6.7(3) . .
C91 C92 C93 C94 -2.1(4) . .
C921 C92 C93 C94 174.4(2) . .
C92 C93 C94 C95 0.3(4) . .
C92 C93 C94 C941 -177.4(3) . .
C93 C94 C95 C96 0.8(4) . .
C941 C94 C95 C96 178.5(3) . .
C94 C95 C96 C91 -0.1(4) . .
C94 C95 C96 C961 -177.7(2) . .
C92 C91 C96 C95 -1.8(3) . .
P1 C91 C96 C95 178.19(17) . .
C92 C91 C96 C961 175.7(2) . .
P1 C91 C96 C961 -4.4(3) . .
C01 C01 C02 C06 7.4(4) 2 2
C06 C01 C02 C06 70.6(7) . 2
F01 C01 C02 C06 -115.9(7) . 2
C02 C01 C02 C06 60.0(6) 2 2
F01 C01 C02 C06 -50.1(7) 2 2
C01 C01 C02 F02 121.5(4) 2 .
C06 C01 C02 F02 114.1(7) 2 .
C06 C01 C02 F02 -175.4 . .
F01 C01 C02 F02 -1.9 . .
C02 C01 C02 F02 174.0(4) 2 .
F01 C01 C02 F02 64.0(3) 2 .
C01 C01 C02 C05 -76.0(6) 2 2
C06 C01 C02 C05 -83.4(9) 2 2
C06 C01 C02 C05 -12.9(5) . 2
F01 C01 C02 C05 160.6(5) . 2
C02 C01 C02 C05 -23.5(6) 2 2
F01 C01 C02 C05 -133.6(5) 2 2
C01 C01 C02 C03 -63.2(4) 2 .
C06 C01 C02 C03 -70.6(7) 2 .
C06 C01 C02 C03 0.0 . .
F01 C01 C02 C03 173.5 . .
C02 C01 C02 C03 -10.6(4) 2 .
F01 C01 C02 C03 -120.7(3) 2 .
C01 C01 C02 F06 78.9(5) 2 2
C06 C01 C02 F06 71.5(7) 2 2
C06 C01 C02 F06 142.0(4) . 2
F01 C01 C02 F06 -44.4(4) . 2
C02 C01 C02 F06 131.5(5) 2 2
F01 C01 C02 F06 21.4(3) 2 2
C06 C01 C02 C01 -7.4(4) 2 2
C06 C01 C02 C01 63.2(4) . 2
F01 C01 C02 C01 -123.3(4) . 2
C02 C01 C02 C01 52.6(3) 2 2
F01 C01 C02 C01 -57.5(4) 2 2
C06 C02 C03 C05 -108(3) 2 2
F02 C02 C03 C05 116(2) . 2
C01 C02 C03 C05 -59(2) . 2
F06 C02 C03 C05 177(2) 2 2
C01 C02 C03 C05 -80(2) 2 2
C06 C02 C03 C04 -49.2(9) 2 .
F02 C02 C03 C04 174.5 . .
C05 C02 C03 C04 59(2) 2 .
C01 C02 C03 C04 0.0 . .
F06 C02 C03 C04 -124.5(6) 2 .
C01 C02 C03 C04 -21.3(3) 2 .
F02 C02 C03 C06 -136.2(9) . 2
C05 C02 C03 C06 108(3) 2 2
C01 C02 C03 C06 49.2(9) . 2
F06 C02 C03 C06 -75.3(9) 2 2
C01 C02 C03 C06 27.9(7) 2 2
C06 C02 C03 C04 -73.5(11) 2 2
F02 C02 C03 C04 150.2(5) . 2
C05 C02 C03 C04 34.6(18) 2 2
C01 C02 C03 C04 -24.3(5) . 2
F06 C02 C03 C04 -148.8(8) 2 2
C01 C02 C03 C04 -45.6(5) 2 2
C05 C03 C04 C04 -26.3(7) 2 2
C02 C03 C04 C04 -75.3(6) . 2
C06 C03 C04 C04 -89.0(6) 2 2
C02 C03 C04 C05 -49.1(11) . 2
C06 C03 C04 C05 -62.7(10) 2 2
C04 C03 C04 C05 26.3(7) 2 2
C05 C03 C04 C05 49.1(11) 2 .
C02 C03 C04 C05 0.0 . .
C06 C03 C04 C05 -13.6(3) 2 .
C04 C03 C04 C05 75.3(6) 2 .
C05 C03 C04 C03 34.9(10) 2 2
C02 C03 C04 C03 -14.2(5) . 2
C06 C03 C04 C03 -27.8(5) 2 2
C04 C03 C04 C03 61.1(6) 2 2
C04 C04 C05 C03 -27.9(10) 2 2
C05 C04 C05 C03 -99.9(17) 2 2
C03 C04 C05 C03 -111.4(16) . 2
C04 C04 C05 C02 101.0(11) 2 2
C05 C04 C05 C02 29.0(7) 2 2
C03 C04 C05 C02 17.5(6) . 2
C03 C04 C05 C02 129(2) 2 2
C05 C04 C05 C04 -71.9(9) 2 2
C03 C04 C05 C04 -83.5(7) . 2
C03 C04 C05 C04 27.9(10) 2 2
C04 C04 C05 C06 83.5(7) 2 .
C05 C04 C05 C06 11.5(4) 2 .
C03 C04 C05 C06 0.0 . .
C03 C04 C05 C06 111.4(16) 2 .
C03 C05 C06 C02 -111(3) 2 2
C04 C05 C06 C02 161.8(18) 2 2
C04 C05 C06 C02 134.3(16) . 2
C03 C05 C06 C01 150(2) 2 2
C02 C05 C06 C01 -99.1(17) 2 2
C04 C05 C06 C01 62.7(5) 2 2
C04 C05 C06 C01 35.2(3) . 2
C03 C05 C06 F06 -58(2) 2 .
C02 C05 C06 F06 52.1(16) 2 .
C04 C05 C06 F06 -146.1(4) 2 .
C04 C05 C06 F06 -173.6 . .
C03 C05 C06 C01 115(2) 2 .
C02 C05 C06 C01 -134.3(16) 2 .
C04 C05 C06 C01 27.5(4) 2 .
C04 C05 C06 C01 0.0 . .
C02 C05 C06 C03 111(3) 2 2
C04 C05 C06 C03 -88(2) 2 2
C04 C05 C06 C03 -115(2) . 2
C03 C05 C06 F02 -92(2) 2 2
C02 C05 C06 F02 18.4(10) 2 2
C04 C05 C06 F02 -179.8(8) 2 2
C04 C05 C06 F02 152.7(6) . 2
C01 C01 C06 C02 10.3(5) 2 2
C06 C01 C06 C02 -65.7(8) 2 2
C02 C01 C06 C02 -83.6(8) . 2
F01 C01 C06 C02 102.5(8) . 2
F01 C01 C06 C02 47.5(7) 2 2
C06 C01 C06 C01 -76.0(6) 2 2
C02 C01 C06 C01 -93.9(5) . 2
F01 C01 C06 C01 92.1(5) . 2
C02 C01 C06 C01 -10.3(5) 2 2
F01 C01 C06 C01 37.2(3) 2 2
C01 C01 C06 F06 -90.9(5) 2 .
C06 C01 C06 F06 -166.9(3) 2 .
C02 C01 C06 F06 175.2 . .
F01 C01 C06 F06 1.3 . .
C02 C01 C06 F06 -101.2(8) 2 .
F01 C01 C06 F06 -53.7(4) 2 .
C01 C01 C06 C05 93.9(5) 2 .
C06 C01 C06 C05 17.9(3) 2 .
C02 C01 C06 C05 0.0 . .
F01 C01 C06 C05 -174.0 . .
C02 C01 C06 C05 83.6(8) 2 .
F01 C01 C06 C05 131.1(4) 2 .
C01 C01 C06 C03 108.6(8) 2 2
C06 C01 C06 C03 32.6(5) 2 2
C02 C01 C06 C03 14.7(5) . 2
F01 C01 C06 C03 -159.2(5) . 2
C02 C01 C06 C03 98.3(11) 2 2
F01 C01 C06 C03 145.8(7) 2 2
C01 C01 C06 F02 -51.2(5) 2 2
C06 C01 C06 F02 -127.2(8) 2 2
C02 C01 C06 F02 -145.1(8) . 2
F01 C01 C06 F02 40.9(8) . 2
C02 C01 C06 F02 -61.6(7) 2 2
F01 C01 C06 F02 -14.0(5) 2 2
C01 C01 F01 F01 -19.4(4) 2 2
C06 C01 F01 F01 84.9(6) 2 2
C02 C01 F01 F01 105.3(5) . 2
C06 C01 F01 F01 -81.0(5) . 2
C02 C01 F01 F01 -70.6(4) 2 2
C06 C01 F01 C01 104.3(8) 2 2
C02 C01 F01 C01 124.7(7) . 2
C06 C01 F01 C01 -61.5(7) . 2
C02 C01 F01 C01 -51.2(5) 2 2
F01 C01 F01 C01 19.4(4) 2 2
C06 C02 F02 F06 -11.5(6) 2 2
C05 C02 F02 F06 131.8(7) 2 2
C03 C02 F02 F06 114.5(4) . 2
C01 C02 F02 F06 -70.7(4) . 2
C01 C02 F02 F06 -47.8(2) 2 2
C05 C02 F02 C06 143.3(13) 2 2
C03 C02 F02 C06 126.0(9) . 2
C01 C02 F02 C06 -59.1(9) . 2
F06 C02 F02 C06 11.5(6) 2 2
C01 C02 F02 C06 -36.3(7) 2 2
C02 C06 F06 F02 -8.9(5) 2 2
C01 C06 F06 F02 99.9(8) 2 2
C05 C06 F06 F02 -54.0(6) . 2
C01 C06 F06 F02 131.8(6) . 2
C03 C06 F06 F02 -68.1(6) 2 2
C01 C06 F06 C02 108.7(13) 2 2
C05 C06 F06 C02 -45.1(11) . 2
C01 C06 F06 C02 140.6(11) . 2
C03 C06 F06 C02 -59.3(9) 2 2
F02 C06 F06 C02 8.9(5) 2 2
